data_7153392
loop_
_publ_author_name
'Banide, Emilie V.'
'O'Connor, Crystal'
'Fortune, Natasha'
'Ortin, Yannick'
'Milosevic, Sandra'
'M\"uller-Bunz, Helge'
'McGlinchey, Michael J.'

_publ_section_title
;
 Syntheses, X-ray crystal structures and reactivity of fluorenylidene- and
 dibenzosuberenylidene-allenes: convenient precursors to
 dispirotetracenes, di-indenotetracenes and
 2-phenyl-11bH-dibenz[cd,h]azulene.
;
_journal_issue 17
_journal_name_full 'Organic &amp; biomolecular chemistry'
_journal_page_first 3997
_journal_page_last 4010
_journal_paper_doi 10.1039/c004868b
_journal_volume 8
_journal_year 2010
_chemical_absolute_configuration unk
_chemical_formula_moiety 'C44 H26 F6, C6 H14'
_chemical_formula_sum 'C50 H40 F6'
_chemical_formula_weight 754.82
_chemical_name_systematic
;
?
;
_space_group_IT_number 45
_symmetry_cell_setting orthorhombic
_symmetry_space_group_name_Hall 'I 2 -2c'
_symmetry_space_group_name_H-M 'I b a 2'
_atom_sites_solution_hydrogens geom
_atom_sites_solution_primary direct
_atom_sites_solution_secondary difmap
_audit_creation_method SHELXL-97
_cell_angle_alpha 90.00
_cell_angle_beta 90.00
_cell_angle_gamma 90.00
_cell_formula_units_Z 4
_cell_length_a 10.154(3)
_cell_length_b 16.592(4)
_cell_length_c 23.131(6)
_cell_measurement_reflns_used 1968
_cell_measurement_temperature 100(2)
_cell_measurement_theta_max 22.27
_cell_measurement_theta_min 2.35
_cell_volume 3897.0(18)
_computing_cell_refinement 'Bruker SAINT'
_computing_data_collection 'Bruker SMART'
_computing_data_reduction 'Bruker SAINT'
_computing_molecular_graphics 'Bruker SHELXTL'
_computing_publication_material 'Bruker SHELXTL'
_computing_structure_refinement 'SHELXL-97 (Sheldrick, 1997)'
_computing_structure_solution 'SHELXS-97 (Sheldrick, 1990)'
_diffrn_ambient_temperature 100(2)
_diffrn_detector_area_resol_mean 8.366
_diffrn_measured_fraction_theta_full 0.998
_diffrn_measured_fraction_theta_max 0.998
_diffrn_measurement_device_type 'CCD area detector'
_diffrn_measurement_method '\f and \w scans'
_diffrn_radiation_monochromator graphite
_diffrn_radiation_source 'sealed tube'
_diffrn_radiation_type MoK\a
_diffrn_radiation_wavelength 0.71073
_diffrn_reflns_av_R_equivalents 0.0581
_diffrn_reflns_av_sigmaI/netI 0.0499
_diffrn_reflns_limit_h_max 9
_diffrn_reflns_limit_h_min -12
_diffrn_reflns_limit_k_max 20
_diffrn_reflns_limit_k_min -20
_diffrn_reflns_limit_l_max 28
_diffrn_reflns_limit_l_min -26
_diffrn_reflns_number 9426
_diffrn_reflns_theta_full 26.00
_diffrn_reflns_theta_max 26.00
_diffrn_reflns_theta_min 1.76
_exptl_absorpt_coefficient_mu 0.093
_exptl_absorpt_correction_T_max 0.9954
_exptl_absorpt_correction_T_min 0.7172
_exptl_absorpt_correction_type multi-scan
_exptl_absorpt_process_details
;
SADABS v.2.10 (Bruker,2003) was used for absorption correction.
R(int) for selected reflections was 0.064 before and 0.038 after
correction. The Ratio of minimum to maximum transmission is 0.720484.
The \l/2 correction factor is 0.0015.
;
_exptl_crystal_colour yellow
_exptl_crystal_density_diffrn 1.287
_exptl_crystal_density_method 'not measured'
_exptl_crystal_description plate
_exptl_crystal_F_000 1576
_exptl_crystal_size_max 0.40
_exptl_crystal_size_mid 0.30
_exptl_crystal_size_min 0.05
_platon_squeeze_details
;
;
_refine_diff_density_max 0.377
_refine_diff_density_min -0.303
_refine_diff_density_rms 0.052
_refine_ls_extinction_method none
_refine_ls_goodness_of_fit_ref 1.031
_refine_ls_hydrogen_treatment constr
_refine_ls_matrix_type full
_refine_ls_number_parameters 226
_refine_ls_number_reflns 1976
_refine_ls_number_restraints 1
_refine_ls_restrained_S_all 1.031
_refine_ls_R_factor_all 0.0633
_refine_ls_R_factor_gt 0.0526
_refine_ls_shift/su_max 0.000
_refine_ls_shift/su_mean 0.000
_refine_ls_structure_factor_coef Fsqd
_refine_ls_weighting_details 'calc w=1/[\s^2^(Fo^2^)+(0.0916P)^2^+0.0000P] where P=(Fo^2^+2Fc^2^)/3'
_refine_ls_weighting_scheme calc
_refine_ls_wR_factor_gt 0.1311
_refine_ls_wR_factor_ref 0.1361
_reflns_number_gt 1672
_reflns_number_total 1976
_reflns_threshold_expression I>2\s(I)
_cod_data_source_file c004868b.txt
_cod_data_source_block mjm61(14)
_cod_original_cell_volume 3897.0(17)
_cod_database_code 7153392

loop_
_symmetry_equiv_pos_as_xyz
'x, y, z'
'-x, -y, z'
'x+1/2, -y+1/2, z'
'-x+1/2, y+1/2, z'
'x+1/2, y+1/2, z+1/2'
'-x+1/2, -y+1/2, z+1/2'
'x+1, -y+1, z+1/2'
'-x+1, y+1, z+1/2'

loop_
_atom_site_label
_atom_site_type_symbol
_atom_site_fract_x
_atom_site_fract_y
_atom_site_fract_z
_atom_site_U_iso_or_equiv
_atom_site_adp_type
_atom_site_occupancy
_atom_site_symmetry_multiplicity
_atom_site_calc_flag
_atom_site_refinement_flags
C1 C 0.4336(3) 0.01668(17) 0.06649(14) 0.0163(7) Uani 1 1 d .
C3 C 0.3605(3) 0.06478(18) 0.10083(14) 0.0178(7) Uani 1 1 d .
C4 C 0.3968(3) 0.10288(19) 0.15604(15) 0.0183(7) Uani 1 1 d .
C5 C 0.5089(4) 0.09466(18) 0.19081(15) 0.0193(7) Uani 1 1 d .
H5 H 0.5778 0.0590 0.1800 0.023 Uiso 1 1 calc R
C6 C 0.5178(4) 0.13959(19) 0.24148(16) 0.0232(8) Uani 1 1 d .
H6 H 0.5931 0.1339 0.2655 0.028 Uiso 1 1 calc R
C7 C 0.4182(4) 0.1928(2) 0.25750(16) 0.0285(9) Uani 1 1 d .
H7 H 0.4255 0.2224 0.2925 0.034 Uiso 1 1 calc R
C8 C 0.3080(4) 0.2029(2) 0.22238(16) 0.0272(9) Uani 1 1 d .
H8 H 0.2408 0.2400 0.2328 0.033 Uiso 1 1 calc R
C9 C 0.2977(4) 0.1577(2) 0.17175(16) 0.0222(8) Uani 1 1 d .
C10 C 0.1936(4) 0.1560(2) 0.12823(15) 0.0202(8) Uani 1 1 d .
C11 C 0.0741(4) 0.1963(2) 0.12527(16) 0.0252(9) Uani 1 1 d .
H11 H 0.0503 0.2346 0.1540 0.030 Uiso 1 1 calc R
C12 C -0.0094(4) 0.1797(2) 0.07974(19) 0.0302(9) Uani 1 1 d .
H12 H -0.0909 0.2075 0.0768 0.036 Uiso 1 1 calc R
C13 C 0.0243(4) 0.1223(2) 0.03781(18) 0.0276(8) Uani 1 1 d .
H13 H -0.0348 0.1113 0.0070 0.033 Uiso 1 1 calc R
C14 C 0.1441(4) 0.0813(2) 0.04103(16) 0.0215(8) Uani 1 1 d .
H14 H 0.1663 0.0420 0.0128 0.026 Uiso 1 1 calc R
C15 C 0.2299(3) 0.09844(18) 0.08549(15) 0.0183(7) Uani 1 1 d .
C2 C 0.4226(3) 0.00565(18) 0.00108(14) 0.0182(7) Uani 1 1 d .
H2 H 0.3949 0.0563 -0.0189 0.022 Uiso 1 1 calc R
C16 C 0.3523(3) -0.06749(19) -0.02228(15) 0.0187(7) Uani 1 1 d .
C17 C 0.3405(3) -0.13822(19) 0.00904(14) 0.0178(7) Uani 1 1 d .
H17 H 0.3693 -0.1396 0.0481 0.021 Uiso 1 1 calc R
C18 C 0.2875(4) -0.2067(2) -0.01548(16) 0.0208(8) Uani 1 1 d .
H18 H 0.2798 -0.2549 0.0064 0.025 Uiso 1 1 calc R
C19 C 0.2459(4) -0.2045(2) -0.07219(16) 0.0211(8) Uani 1 1 d .
C22 C 0.1897(4) -0.2792(2) -0.09921(18) 0.0302(9) Uani 1 1 d .
F1 F 0.1771(5) -0.27517(19) -0.15415(12) 0.0877(15) Uani 1 1 d .
F2 F 0.0818(4) -0.3029(2) -0.07508(19) 0.0988(16) Uani 1 1 d .
F3 F 0.2671(4) -0.34351(18) -0.0905(2) 0.0962(16) Uani 1 1 d .
C20 C 0.2520(4) -0.1333(2) -0.10351(17) 0.0299(9) Uani 1 1 d .
H20 H 0.2184 -0.1312 -0.1418 0.036 Uiso 1 1 calc R
C21 C 0.3069(4) -0.0662(2) -0.07885(15) 0.0265(9) Uani 1 1 d .
H21 H 0.3139 -0.0180 -0.1008 0.032 Uiso 1 1 calc R

loop_
_atom_site_aniso_label
_atom_site_aniso_U_11
_atom_site_aniso_U_22
_atom_site_aniso_U_33
_atom_site_aniso_U_23
_atom_site_aniso_U_13
_atom_site_aniso_U_12
C1 0.0192(18) 0.0100(14) 0.0199(16) 0.0045(12) -0.0053(14) -0.0048(12)
C3 0.0194(19) 0.0130(14) 0.0209(18) 0.0015(12) 0.0035(15) -0.0023(13)
C4 0.0214(18) 0.0146(15) 0.0188(17) 0.0006(13) 0.0021(15) -0.0037(14)
C5 0.0222(19) 0.0134(14) 0.0222(18) 0.0013(13) -0.0006(15) -0.0045(13)
C6 0.027(2) 0.0217(16) 0.0208(18) -0.0029(14) -0.0024(17) -0.0067(15)
C7 0.037(2) 0.0273(18) 0.0212(18) -0.0070(15) 0.0043(18) -0.0051(17)
C8 0.028(2) 0.0267(18) 0.027(2) -0.0080(15) 0.0036(17) -0.0012(16)
C9 0.0184(18) 0.0175(16) 0.031(2) 0.0009(14) 0.0046(16) -0.0008(14)
C10 0.0214(19) 0.0160(15) 0.0231(19) -0.0048(13) -0.0040(15) 0.0005(13)
C11 0.020(2) 0.0257(18) 0.030(2) -0.0060(15) 0.0046(17) 0.0025(15)
C12 0.025(2) 0.0279(18) 0.038(2) -0.0030(17) 0.0026(18) 0.0107(16)
C13 0.025(2) 0.0261(17) 0.032(2) -0.0030(16) -0.0063(18) 0.0037(16)
C14 0.0217(19) 0.0170(15) 0.0259(19) 0.0007(14) 0.0000(16) 0.0009(14)
C15 0.0207(19) 0.0153(14) 0.0191(16) 0.0013(13) 0.0026(15) -0.0007(13)
C2 0.0225(19) 0.0136(13) 0.0186(17) 0.0031(13) 0.0031(15) 0.0002(14)
C16 0.0158(18) 0.0198(16) 0.0205(17) -0.0011(13) 0.0052(14) 0.0034(14)
C17 0.0163(18) 0.0215(16) 0.0157(17) 0.0018(13) -0.0015(15) 0.0009(13)
C18 0.0182(18) 0.0207(16) 0.0235(18) -0.0007(14) 0.0054(16) 0.0002(14)
C19 0.0176(18) 0.0245(17) 0.0213(18) -0.0049(14) 0.0082(16) -0.0046(14)
C22 0.032(2) 0.029(2) 0.030(2) -0.0036(16) 0.0024(19) -0.0157(17)
F1 0.174(4) 0.0569(18) 0.0322(16) 0.0009(13) -0.021(2) -0.070(2)
F2 0.080(3) 0.083(2) 0.134(4) -0.059(2) 0.055(3) -0.062(2)
F3 0.108(3) 0.0352(16) 0.145(4) -0.045(2) -0.065(3) 0.0160(18)
C20 0.039(2) 0.029(2) 0.0221(19) -0.0020(16) -0.0072(18) -0.0041(17)
C21 0.040(2) 0.0204(18) 0.0193(19) 0.0017(14) 0.0037(17) -0.0008(15)

loop_
_atom_type_symbol
_atom_type_description
_atom_type_scat_dispersion_real
_atom_type_scat_dispersion_imag
_atom_type_scat_source
C C 0.0033 0.0000 'International Tables Vol C Tables 4.2.6.8 and 6.1.1.4'
H H 0.0000 0.0000 'International Tables Vol C Tables 4.2.6.8 and 6.1.1.4'
F F 0.0171 0.0000 'International Tables Vol C Tables 4.2.6.8 and 6.1.1.4'

loop_
_geom_angle_atom_site_label_1
_geom_angle_atom_site_label_2
_geom_angle_atom_site_label_3
_geom_angle
_geom_angle_site_symmetry_1
_geom_angle_site_symmetry_3
C3 C1 C1 137.2(3) . 2_655
C3 C1 C2 127.9(3) . .
C1 C1 C2 91.27(18) 2_655 .
C1 C3 C4 128.8(3) . .
C1 C3 C15 125.1(3) . .
C4 C3 C15 105.7(3) . .
C5 C4 C9 119.8(3) . .
C5 C4 C3 131.3(3) . .
C9 C4 C3 108.8(3) . .
C6 C5 C4 119.0(3) . .
C6 C5 H5 120.5 . .
C4 C5 H5 120.5 . .
C5 C6 C7 121.1(4) . .
C5 C6 H6 119.5 . .
C7 C6 H6 119.5 . .
C6 C7 C8 120.3(3) . .
C6 C7 H7 119.9 . .
C8 C7 H7 119.9 . .
C7 C8 C9 119.1(4) . .
C7 C8 H8 120.5 . .
C9 C8 H8 120.5 . .
C8 C9 C4 120.8(4) . .
C8 C9 C10 130.1(3) . .
C4 C9 C10 109.1(3) . .
C11 C10 C15 121.1(3) . .
C11 C10 C9 131.1(3) . .
C15 C10 C9 107.7(3) . .
C12 C11 C10 118.6(3) . .
C12 C11 H11 120.7 . .
C10 C11 H11 120.7 . .
C11 C12 C13 120.9(4) . .
C11 C12 H12 119.5 . .
C13 C12 H12 119.5 . .
C14 C13 C12 120.5(4) . .
C14 C13 H13 119.8 . .
C12 C13 H13 119.8 . .
C15 C14 C13 119.4(3) . .
C15 C14 H14 120.3 . .
C13 C14 H14 120.3 . .
C14 C15 C10 119.6(3) . .
C14 C15 C3 131.8(3) . .
C10 C15 C3 108.6(3) . .
C16 C2 C1 119.1(3) . .
C16 C2 C2 112.0(3) . 2_655
C1 C2 C2 86.65(18) . 2_655
C16 C2 H2 112.2 . .
C1 C2 H2 112.2 . .
C2 C2 H2 112.2 2_655 .
C17 C16 C21 118.5(3) . .
C17 C16 C2 122.4(3) . .
C21 C16 C2 118.9(3) . .
C18 C17 C16 121.1(3) . .
C18 C17 H17 119.4 . .
C16 C17 H17 119.4 . .
C19 C18 C17 119.2(3) . .
C19 C18 H18 120.4 . .
C17 C18 H18 120.4 . .
C18 C19 C20 120.4(3) . .
C18 C19 C22 119.4(3) . .
C20 C19 C22 120.2(3) . .
F1 C22 F2 111.1(4) . .
F1 C22 F3 104.4(4) . .
F2 C22 F3 100.9(4) . .
F1 C22 C19 114.1(3) . .
F2 C22 C19 113.2(3) . .
F3 C22 C19 111.9(4) . .
C21 C20 C19 119.5(3) . .
C21 C20 H20 120.2 . .
C19 C20 H20 120.2 . .
C20 C21 C16 121.0(3) . .
C20 C21 H21 119.5 . .
C16 C21 H21 119.5 . .

loop_
_geom_bond_atom_site_label_1
_geom_bond_atom_site_label_2
_geom_bond_distance
_geom_bond_site_symmetry_2
C1 C3 1.349(5) .
C1 C1 1.458(7) 2_655
C1 C2 1.528(4) .
C3 C4 1.472(5) .
C3 C15 1.482(5) .
C4 C5 1.400(5) .
C4 C9 1.405(5) .
C5 C6 1.392(5) .
C5 H5 0.9500 .
C6 C7 1.393(5) .
C6 H6 0.9500 .
C7 C8 1.393(6) .
C7 H7 0.9500 .
C8 C9 1.394(5) .
C8 H8 0.9500 .
C9 C10 1.460(5) .
C10 C11 1.387(5) .
C10 C15 1.423(5) .
C11 C12 1.380(6) .
C11 H11 0.9500 .
C12 C13 1.402(5) .
C12 H12 0.9500 .
C13 C14 1.396(5) .
C13 H13 0.9500 .
C14 C15 1.377(5) .
C14 H14 0.9500 .
C2 C16 1.508(5) .
C2 C2 1.584(7) 2_655
C2 H2 1.0000 .
C16 C17 1.384(5) .
C16 C21 1.388(5) .
C17 C18 1.379(5) .
C17 H17 0.9500 .
C18 C19 1.379(5) .
C18 H18 0.9500 .
C19 C20 1.386(5) .
C19 C22 1.501(5) .
C22 F1 1.279(5) .
C22 F2 1.291(5) .
C22 F3 1.340(5) .
C20 C21 1.370(5) .
C20 H20 0.9500 .
C21 H21 0.9500 .

loop_
_geom_torsion_atom_site_label_1
_geom_torsion_atom_site_label_2
_geom_torsion_atom_site_label_3
_geom_torsion_atom_site_label_4
_geom_torsion
_geom_torsion_site_symmetry_1
_geom_torsion_site_symmetry_4
C1 C1 C3 C4 -0.4(6) 2_655 .
C2 C1 C3 C4 -152.2(3) . .
C1 C1 C3 C15 171.1(4) 2_655 .
C2 C1 C3 C15 19.3(5) . .
C1 C3 C4 C5 -6.9(6) . .
C15 C3 C4 C5 -179.6(3) . .
C1 C3 C4 C9 170.7(3) . .
C15 C3 C4 C9 -2.0(4) . .
C9 C4 C5 C6 1.9(5) . .
C3 C4 C5 C6 179.3(3) . .
C4 C5 C6 C7 -0.8(5) . .
C5 C6 C7 C8 -0.9(5) . .
C6 C7 C8 C9 1.3(6) . .
C7 C8 C9 C4 -0.1(5) . .
C7 C8 C9 C10 179.3(4) . .
C5 C4 C9 C8 -1.5(5) . .
C3 C4 C9 C8 -179.5(3) . .
C5 C4 C9 C10 178.9(3) . .
C3 C4 C9 C10 1.0(4) . .
C8 C9 C10 C11 -2.2(7) . .
C4 C9 C10 C11 177.3(4) . .
C8 C9 C10 C15 -179.0(4) . .
C4 C9 C10 C15 0.5(4) . .
C15 C10 C11 C12 -0.2(5) . .
C9 C10 C11 C12 -176.6(4) . .
C10 C11 C12 C13 1.1(6) . .
C11 C12 C13 C14 -0.6(6) . .
C12 C13 C14 C15 -0.7(5) . .
C13 C14 C15 C10 1.6(5) . .
C13 C14 C15 C3 178.8(3) . .
C11 C10 C15 C14 -1.2(5) . .
C9 C10 C15 C14 176.0(3) . .
C11 C10 C15 C3 -179.0(3) . .
C9 C10 C15 C3 -1.8(4) . .
C1 C3 C15 C14 11.8(6) . .
C4 C3 C15 C14 -175.1(3) . .
C1 C3 C15 C10 -170.8(3) . .
C4 C3 C15 C10 2.3(3) . .
C3 C1 C2 C16 -100.7(4) . .
C1 C1 C2 C16 98.0(3) 2_655 .
C3 C1 C2 C2 145.9(3) . 2_655
C1 C1 C2 C2 -15.4(3) 2_655 2_655
C1 C2 C16 C17 -24.7(5) . .
C2 C2 C16 C17 74.1(3) 2_655 .
C1 C2 C16 C21 160.5(3) . .
C2 C2 C16 C21 -100.7(3) 2_655 .
C21 C16 C17 C18 1.4(5) . .
C2 C16 C17 C18 -173.4(3) . .
C16 C17 C18 C19 0.0(5) . .
C17 C18 C19 C20 -2.7(5) . .
C17 C18 C19 C22 179.3(3) . .
C18 C19 C22 F1 -167.7(4) . .
C20 C19 C22 F1 14.3(6) . .
C18 C19 C22 F2 63.9(5) . .
C20 C19 C22 F2 -114.2(5) . .
C18 C19 C22 F3 -49.4(5) . .
C20 C19 C22 F3 132.6(4) . .
C18 C19 C20 C21 3.8(6) . .
C22 C19 C20 C21 -178.2(4) . .
C19 C20 C21 C16 -2.3(6) . .
C17 C16 C21 C20 -0.3(6) . .
C2 C16 C21 C20 174.7(4) . .

loop_
_platon_squeeze_void_nr
_platon_squeeze_void_average_x
_platon_squeeze_void_average_y
_platon_squeeze_void_average_z
_platon_squeeze_void_volume
_platon_squeeze_void_count_electrons
_platon_squeeze_void_content
1 0.000 0.000 0.267 226 50 'C6 H14'
2 0.000 0.000 0.767 226 50 'C6 H14'
3 0.500 0.500 0.766 222 49 'C6 H14'
4 0.500 0.500 0.266 222 50 'C6 H14'
